data_4328429
loop_
_publ_author_name
'Stanislav S. Stoyko'
'Mansura Khatun'
'Arthur Mar'

_publ_contact_author_address
; Department of Chemistry
  University of Alberta
  Edmonton, AB
  Canada  T6G 2G2
;
_publ_contact_author_email arthur.mar@ualberta.ca
_publ_contact_author_fax '(780) 492-8231'
_publ_contact_author_name 'Dr. Arthur Mar'
_publ_contact_author_phone '(780) 492-5592'
_publ_section_title
;
 Ternary Arsenides A2Zn2As3 (A = Sr, Eu) and Their Stuffed Derivatives
 A2Ag2ZnAs3
;
_journal_name_full 'Inorganic Chemistry'
_journal_page_first 2621
_journal_page_last 2628
_journal_paper_doi 10.1021/ic202580m
_journal_volume 51
_journal_year 2012
_chemical_formula_structural 'Eu2 Zn2 As3'
_chemical_formula_sum 'As3 Eu2 Zn2'
_chemical_formula_weight 659.42
_chemical_name_common 'europium zinc arsenide (2/2/3)'
_chemical_name_systematic 'europium zinc arsenide (2/2/3)'
_space_group_IT_number 12
_symmetry_cell_setting monoclinic
_symmetry_space_group_name_Hall '-C 2y'
_symmetry_space_group_name_H-M 'C 1 2/m 1'
_atom_sites_solution_primary direct
_atom_sites_solution_secondary difmap
_audit_creation_method SHELXL-97
_cell_angle_alpha 90.00
_cell_angle_beta 126.525(3)
_cell_angle_gamma 90.00
_cell_formula_units_Z 4
_cell_length_a 16.032(4)
_cell_length_b 4.2550(12)
_cell_length_c 11.871(3)
_cell_measurement_reflns_used 2713
_cell_measurement_temperature 173(2)
_cell_measurement_theta_max 32.60
_cell_measurement_theta_min 2.55
_cell_volume 650.7(3)
_computing_cell_refinement 'Bruker SAINT 7.68A (Bruker, 2009)'
_computing_data_collection 'Bruker SMART 5.054 (Bruker, 1999)'
_computing_data_reduction 'Bruker SAINT 7.68A'
_computing_molecular_graphics 'ATOMS 5.1 (Dowty, 1999)'
_computing_publication_material 'Bruker SHELXTL 6.12'
_computing_structure_refinement 'Bruker SHELXTL 6.12'
_computing_structure_solution 'Bruker SHELXTL 6.12'
_diffrn_ambient_temperature 173(2)
_diffrn_measured_fraction_theta_full 0.968
_diffrn_measured_fraction_theta_max 0.968
_diffrn_measurement_device_type 'Bruker D8/SMART APEX II CCD'
_diffrn_measurement_method '\w scans'
_diffrn_radiation_monochromator graphite
_diffrn_radiation_source 'fine-focus sealed tube'
_diffrn_radiation_type MoK\a
_diffrn_radiation_wavelength 0.71073
_diffrn_reflns_av_R_equivalents 0.0298
_diffrn_reflns_av_sigmaI/netI 0.0266
_diffrn_reflns_limit_h_max 24
_diffrn_reflns_limit_h_min -24
_diffrn_reflns_limit_k_max 6
_diffrn_reflns_limit_k_min -6
_diffrn_reflns_limit_l_max 18
_diffrn_reflns_limit_l_min -18
_diffrn_reflns_number 4487
_diffrn_reflns_theta_full 33.06
_diffrn_reflns_theta_max 33.06
_diffrn_reflns_theta_min 2.13
_diffrn_standards_number 0
_exptl_absorpt_coefficient_mu 41.294
_exptl_absorpt_correction_T_max 0.5374
_exptl_absorpt_correction_T_min 0.0424
_exptl_absorpt_correction_type numerical
_exptl_absorpt_process_details 'Bruker SHELXTL 6.12 (Sheldrick, 2001)'
_exptl_crystal_colour grey
_exptl_crystal_density_diffrn 6.731
_exptl_crystal_description needle
_exptl_crystal_F_000 1140
_exptl_crystal_size_max 0.51
_exptl_crystal_size_mid 0.03
_exptl_crystal_size_min 0.02
_refine_diff_density_max 1.534
_refine_diff_density_min -1.321
_refine_diff_density_rms 0.300
_refine_ls_extinction_coef 0.00114(4)
_refine_ls_extinction_expression Fc^*^=kFc[1+0.001xFc^2^\l^3^/sin(2\q)]^-1/4^
_refine_ls_extinction_method SHELXL
_refine_ls_goodness_of_fit_ref 1.005
_refine_ls_matrix_type full
_refine_ls_number_parameters 44
_refine_ls_number_reflns 1333
_refine_ls_number_restraints 0
_refine_ls_restrained_S_all 1.005
_refine_ls_R_factor_all 0.0246
_refine_ls_R_factor_gt 0.0191
_refine_ls_shift/su_max 0.001
_refine_ls_shift/su_mean 0.000
_refine_ls_structure_factor_coef Fsqd
_refine_ls_weighting_details 'calc w=1/[\s^2^(Fo^2^)+(0.0152P)^2^+0.0000P] where P=(Fo^2^+2Fc^2^)/3'
_refine_ls_weighting_scheme calc
_refine_ls_wR_factor_gt 0.0353
_refine_ls_wR_factor_ref 0.0369
_reflns_number_gt 1172
_reflns_number_total 1333
_reflns_threshold_expression I>2\s(I)
_cod_data_source_file ic202580m_si_002_3.cif
_cod_data_source_block Eu2Zn2As3
_cod_original_cell_volume 650.8(3)
_cod_database_code 4328429

loop_
_symmetry_equiv_pos_as_xyz
'x, y, z'
'-x, y, -z'
'x+1/2, y+1/2, z'
'-x+1/2, y+1/2, -z'
'-x, -y, -z'
'x, -y, z'
'-x+1/2, -y+1/2, -z'
'x+1/2, -y+1/2, z'

loop_
_atom_site_label
_atom_site_type_symbol
_atom_site_fract_x
_atom_site_fract_y
_atom_site_fract_z
_atom_site_U_iso_or_equiv
_atom_site_adp_type
_atom_site_occupancy
_atom_site_symmetry_multiplicity
_atom_site_calc_flag
_atom_site_refinement_flags
Eu1 Eu 0.266741(19) 0.0000 0.66429(3) 0.00734(6) Uani 1 2 d S
Eu2 Eu 0.39395(2) 0.0000 0.05022(3) 0.00797(6) Uani 1 2 d S
Zn1 Zn 0.04012(5) 0.0000 0.31430(6) 0.00911(11) Uani 1 2 d S
Zn2 Zn 0.41019(5) 0.0000 0.34714(6) 0.00950(12) Uani 1 2 d S
As1 As 0.07743(4) 0.0000 0.12487(5) 0.00736(10) Uani 1 2 d S
As2 As 0.15341(4) 0.0000 0.80033(5) 0.00727(10) Uani 1 2 d S
As3 As 0.38709(4) 0.0000 0.54008(5) 0.00704(10) Uani 1 2 d S

loop_
_atom_site_aniso_label
_atom_site_aniso_U_11
_atom_site_aniso_U_22
_atom_site_aniso_U_33
_atom_site_aniso_U_23
_atom_site_aniso_U_13
_atom_site_aniso_U_12
Eu1 0.00722(12) 0.00747(11) 0.00750(11) 0.000 0.00447(10) 0.000
Eu2 0.00944(12) 0.00727(11) 0.00848(11) 0.000 0.00603(10) 0.000
Zn1 0.0085(3) 0.0086(3) 0.0093(3) 0.000 0.0048(2) 0.000
Zn2 0.0113(3) 0.0088(3) 0.0107(3) 0.000 0.0078(2) 0.000
As1 0.0074(2) 0.0073(2) 0.0068(2) 0.000 0.00394(19) 0.000
As2 0.0073(2) 0.0069(2) 0.0086(2) 0.000 0.0052(2) 0.000
As3 0.0078(2) 0.0066(2) 0.0075(2) 0.000 0.0049(2) 0.000

loop_
_atom_type_symbol
_atom_type_description
_atom_type_scat_dispersion_real
_atom_type_scat_dispersion_imag
_atom_type_scat_source
Zn Zn 0.2839 1.4301 'International Tables Vol C Tables 4.2.6.8 and 6.1.1.4'
As As 0.0499 2.0058 'International Tables Vol C Tables 4.2.6.8 and 6.1.1.4'
Eu Eu -0.1578 3.6682 'International Tables Vol C Tables 4.2.6.8 and 6.1.1.4'

loop_
_geom_angle_atom_site_label_1
_geom_angle_atom_site_label_2
_geom_angle_atom_site_label_3
_geom_angle
_geom_angle_site_symmetry_1
_geom_angle_site_symmetry_3
As3 Eu1 As3 93.44(2) . 7_546
As3 Eu1 As3 93.44(2) . 7_556
As3 Eu1 As3 88.05(2) 7_546 7_556
As3 Eu1 As2 177.846(16) . .
As3 Eu1 As2 88.11(2) 7_546 .
As3 Eu1 As2 88.11(2) 7_556 .
As3 Eu1 As1 87.28(2) . 7_556
As3 Eu1 As1 179.020(14) 7_546 7_556
As3 Eu1 As1 92.58(2) 7_556 7_556
As2 Eu1 As1 91.15(2) . 7_556
As3 Eu1 As1 87.28(2) . 7_546
As3 Eu1 As1 92.58(2) 7_546 7_546
As3 Eu1 As1 179.020(14) 7_556 7_546
As2 Eu1 As1 91.15(2) . 7_546
As1 Eu1 As1 86.79(2) 7_556 7_546
As3 Eu1 Zn2 135.787(14) . 7_546
As3 Eu1 Zn2 44.881(19) 7_546 7_546
As3 Eu1 Zn2 98.07(2) 7_556 7_546
As2 Eu1 Zn2 45.284(14) . 7_546
As1 Eu1 Zn2 134.24(2) 7_556 7_546
As1 Eu1 Zn2 81.86(2) 7_546 7_546
As3 Eu1 Zn2 135.787(14) . 7_556
As3 Eu1 Zn2 98.07(2) 7_546 7_556
As3 Eu1 Zn2 44.882(19) 7_556 7_556
As2 Eu1 Zn2 45.284(14) . 7_556
As1 Eu1 Zn2 81.86(2) 7_556 7_556
As1 Eu1 Zn2 134.24(2) 7_546 7_556
Zn2 Eu1 Zn2 75.29(3) 7_546 7_556
As3 Eu1 Zn1 86.28(3) . .
As3 Eu1 Zn1 44.671(12) 7_546 .
As3 Eu1 Zn1 44.671(12) 7_556 .
As2 Eu1 Zn1 95.87(3) . .
As1 Eu1 Zn1 136.093(12) 7_556 .
As1 Eu1 Zn1 136.093(12) 7_546 .
Zn2 Eu1 Zn1 73.18(2) 7_546 .
Zn2 Eu1 Zn1 73.18(2) 7_556 .
As3 Eu1 Zn1 43.631(14) . 7_556
As3 Eu1 Zn1 135.42(2) 7_546 7_556
As3 Eu1 Zn1 84.24(2) 7_556 7_556
As2 Eu1 Zn1 135.196(15) . 7_556
As1 Eu1 Zn1 45.435(19) 7_556 7_556
As1 Eu1 Zn1 95.83(2) 7_546 7_556
Zn2 Eu1 Zn1 177.687(12) 7_546 7_556
Zn2 Eu1 Zn1 106.56(2) 7_556 7_556
Zn1 Eu1 Zn1 108.59(2) . 7_556
As3 Eu1 Zn1 43.631(14) . 7_546
As3 Eu1 Zn1 84.24(2) 7_546 7_546
As3 Eu1 Zn1 135.42(2) 7_556 7_546
As2 Eu1 Zn1 135.196(15) . 7_546
As1 Eu1 Zn1 95.83(2) 7_556 7_546
As1 Eu1 Zn1 45.435(18) 7_546 7_546
Zn2 Eu1 Zn1 106.56(2) 7_546 7_546
Zn2 Eu1 Zn1 177.687(12) 7_556 7_546
Zn1 Eu1 Zn1 108.59(2) . 7_546
Zn1 Eu1 Zn1 71.56(2) 7_556 7_546
As3 Eu1 Eu2 123.46(2) . 1_556
As3 Eu1 Eu2 124.384(13) 7_546 1_556
As3 Eu1 Eu2 124.384(13) 7_556 1_556
As2 Eu1 Eu2 54.39(2) . 1_556
As1 Eu1 Eu2 54.637(13) 7_556 1_556
As1 Eu1 Eu2 54.637(13) 7_546 1_556
Zn2 Eu1 Eu2 83.429(14) 7_546 1_556
Zn2 Eu1 Eu2 83.429(14) 7_556 1_556
Zn1 Eu1 Eu2 150.258(16) . 1_556
Zn1 Eu1 Eu2 95.356(14) 7_556 1_556
Zn1 Eu1 Eu2 95.356(14) 7_546 1_556
As2 Eu2 As2 85.34(2) 7_556 7_546
As2 Eu2 As2 87.71(2) 7_556 1_554
As2 Eu2 As2 87.71(2) 7_546 1_554
As2 Eu2 As1 175.168(15) 7_556 7_545
As2 Eu2 As1 95.34(2) 7_546 7_545
As2 Eu2 As1 87.53(2) 1_554 7_545
As2 Eu2 As1 95.34(2) 7_556 7
As2 Eu2 As1 175.168(15) 7_546 7
As2 Eu2 As1 87.53(2) 1_554 7
As1 Eu2 As1 83.58(2) 7_545 7
As2 Eu2 As1 83.57(2) 7_556 3
As2 Eu2 As1 139.728(18) 7_546 3
As2 Eu2 As1 130.201(17) 1_554 3
As1 Eu2 As1 98.865(18) 7_545 3
As1 Eu2 As1 45.067(19) 7 3
As2 Eu2 As1 139.728(18) 7_556 3_545
As2 Eu2 As1 83.57(2) 7_546 3_545
As2 Eu2 As1 130.201(17) 1_554 3_545
As1 Eu2 As1 45.067(19) 7_545 3_545
As1 Eu2 As1 98.865(18) 7 3_545
As1 Eu2 As1 80.41(3) 3 3_545
As2 Eu2 Zn1 46.11(2) 7_556 3
As2 Eu2 Zn1 99.92(3) 7_546 3
As2 Eu2 Zn1 131.526(13) 1_554 3
As1 Eu2 Zn1 138.16(2) 7_545 3
As1 Eu2 Zn1 83.91(3) 7 3
As1 Eu2 Zn1 47.111(17) 3 3
As1 Eu2 Zn1 98.27(2) 3_545 3
As2 Eu2 Zn1 99.92(3) 7_556 3_545
As2 Eu2 Zn1 46.11(2) 7_546 3_545
As2 Eu2 Zn1 131.526(13) 1_554 3_545
As1 Eu2 Zn1 83.91(3) 7_545 3_545
As1 Eu2 Zn1 138.16(2) 7 3_545
As1 Eu2 Zn1 98.27(2) 3 3_545
As1 Eu2 Zn1 47.111(17) 3_545 3_545
Zn1 Eu2 Zn1 79.37(3) 3 3_545
As2 Eu2 Zn2 45.916(13) 7_556 .
As2 Eu2 Zn2 45.916(13) 7_546 .
As2 Eu2 Zn2 105.77(2) 1_554 .
As1 Eu2 Zn2 136.719(13) 7_545 .
As1 Eu2 Zn2 136.719(13) 7 .
As1 Eu2 Zn2 102.558(15) 3 .
As1 Eu2 Zn2 102.558(14) 3_545 .
Zn1 Eu2 Zn2 56.200(19) 3 .
Zn1 Eu2 Zn2 56.200(19) 3_545 .
As2 Eu2 Eu1 123.543(16) 7_556 1_554
As2 Eu2 Eu1 123.543(16) 7_546 1_554
As2 Eu2 Eu1 51.829(14) 1_554 1_554
As1 Eu2 Eu1 52.282(16) 7_545 1_554
As1 Eu2 Eu1 52.282(16) 7 1_554
As1 Eu2 Eu1 94.471(11) 3 1_554
As1 Eu2 Eu1 94.471(11) 3_545 1_554
Zn1 Eu2 Eu1 135.804(14) 3 1_554
Zn1 Eu2 Eu1 135.804(14) 3_545 1_554
Zn2 Eu2 Eu1 157.601(17) . 1_554
As2 Eu2 Eu2 131.779(12) 7_556 5_655
As2 Eu2 Eu2 131.779(12) 7_546 5_655
As2 Eu2 Eu2 118.13(3) 1_554 5_655
As1 Eu2 Eu2 50.499(12) 7_545 5_655
As1 Eu2 Eu2 50.499(12) 7 5_655
As1 Eu2 Eu2 48.366(15) 3 5_655
As1 Eu2 Eu2 48.366(15) 3_545 5_655
Zn1 Eu2 Eu2 91.84(2) 3 5_655
Zn1 Eu2 Eu2 91.84(2) 3_545 5_655
Zn2 Eu2 Eu2 136.095(16) . 5_655
Eu1 Eu2 Eu2 66.303(18) 1_554 5_655
As2 Zn1 As3 106.50(2) 5_556 7_556
As2 Zn1 As3 106.50(2) 5_556 7_546
As3 Zn1 As3 113.46(4) 7_556 7_546
As2 Zn1 As1 111.48(3) 5_556 .
As3 Zn1 As1 109.43(2) 7_556 .
As3 Zn1 As1 109.43(2) 7_546 .
As2 Zn1 Zn2 51.784(19) 5_556 3_445
As3 Zn1 Zn2 123.27(3) 7_556 3_445
As3 Zn1 Zn2 54.74(2) 7_546 3_445
As1 Zn1 Zn2 127.107(19) . 3_445
As2 Zn1 Zn2 51.784(19) 5_556 3_455
As3 Zn1 Zn2 54.74(2) 7_556 3_455
As3 Zn1 Zn2 123.27(3) 7_546 3_455
As1 Zn1 Zn2 127.107(19) . 3_455
Zn2 Zn1 Zn2 84.65(3) 3_445 3_455
As2 Zn1 Eu2 62.941(15) 5_556 3_445
As3 Zn1 Eu2 162.64(2) 7_556 3_445
As3 Zn1 Eu2 83.49(2) 7_546 3_445
As1 Zn1 Eu2 65.73(2) . 3_445
Zn2 Zn1 Eu2 62.61(2) 3_445 3_445
Zn2 Zn1 Eu2 113.57(3) 3_455 3_445
As2 Zn1 Eu2 62.941(15) 5_556 3_455
As3 Zn1 Eu2 83.49(2) 7_556 3_455
As3 Zn1 Eu2 162.64(2) 7_546 3_455
As1 Zn1 Eu2 65.73(2) . 3_455
Zn2 Zn1 Eu2 113.57(3) 3_445 3_455
Zn2 Zn1 Eu2 62.61(2) 3_455 3_455
Eu2 Zn1 Eu2 79.37(3) 3_445 3_455
As2 Zn1 Eu1 134.67(3) 5_556 .
As3 Zn1 Eu1 57.760(18) 7_556 .
As3 Zn1 Eu1 57.760(18) 7_546 .
As1 Zn1 Eu1 113.85(3) . .
Zn2 Zn1 Eu1 98.45(3) 3_445 .
Zn2 Zn1 Eu1 98.45(3) 3_455 .
Eu2 Zn1 Eu1 139.575(13) 3_445 .
Eu2 Zn1 Eu1 139.575(13) 3_455 .
As2 Zn1 Eu1 138.997(18) 5_556 7_556
As3 Zn1 Eu1 55.706(18) 7_556 7_556
As3 Zn1 Eu1 114.47(3) 7_546 7_556
As1 Zn1 Eu1 56.396(15) . 7_556
Zn2 Zn1 Eu1 168.83(2) 3_445 7_556
Zn2 Zn1 Eu1 101.17(2) 3_455 7_556
Eu2 Zn1 Eu1 122.13(2) 3_445 7_556
Eu2 Zn1 Eu1 77.59(2) 3_455 7_556
Eu1 Zn1 Eu1 71.41(2) . 7_556
As2 Zn1 Eu1 138.997(18) 5_556 7_546
As3 Zn1 Eu1 114.47(3) 7_556 7_546
As3 Zn1 Eu1 55.706(18) 7_546 7_546
As1 Zn1 Eu1 56.396(15) . 7_546
Zn2 Zn1 Eu1 101.17(2) 3_445 7_546
Zn2 Zn1 Eu1 168.83(2) 3_455 7_546
Eu2 Zn1 Eu1 77.59(2) 3_445 7_546
Eu2 Zn1 Eu1 122.13(2) 3_455 7_546
Eu1 Zn1 Eu1 71.41(2) . 7_546
Eu1 Zn1 Eu1 71.56(2) 7_556 7_546
As3 Zn2 As2 114.05(2) . 7_546
As3 Zn2 As2 114.05(2) . 7_556
As2 Zn2 As2 113.04(4) 7_546 7_556
As3 Zn2 As3 109.61(3) . 5_656
As2 Zn2 As3 102.33(2) 7_546 5_656
As2 Zn2 As3 102.33(2) 7_556 5_656
As3 Zn2 Zn2 57.15(3) . 5_656
As2 Zn2 Zn2 122.234(19) 7_546 5_656
As2 Zn2 Zn2 122.234(19) 7_556 5_656
As3 Zn2 Zn2 52.46(2) 5_656 5_656
As3 Zn2 Zn1 125.07(2) . 3
As2 Zn2 Zn1 120.03(3) 7_546 3
As2 Zn2 Zn1 51.49(2) 7_556 3
As3 Zn2 Zn1 50.862(19) 5_656 3
Zn2 Zn2 Zn1 85.45(3) 5_656 3
As3 Zn2 Zn1 125.07(2) . 3_545
As2 Zn2 Zn1 51.49(2) 7_546 3_545
As2 Zn2 Zn1 120.03(3) 7_556 3_545
As3 Zn2 Zn1 50.862(19) 5_656 3_545
Zn2 Zn2 Zn1 85.45(3) 5_656 3_545
Zn1 Zn2 Zn1 84.65(3) 3 3_545
As3 Zn2 Eu2 169.69(3) . .
As2 Zn2 Eu2 62.129(19) 7_546 .
As2 Zn2 Eu2 62.129(19) 7_556 .
As3 Zn2 Eu2 80.71(2) 5_656 .
Zn2 Zn2 Eu2 133.17(4) 5_656 .
Zn1 Zn2 Eu2 61.189(15) 3 .
Zn1 Zn2 Eu2 61.189(15) 3_545 .
As3 Zn2 Eu1 58.689(15) . 7_546
As2 Zn2 Eu1 58.683(18) 7_546 7_546
As2 Zn2 Eu1 119.94(3) 7_556 7_546
As3 Zn2 Eu1 137.489(17) 5_656 7_546
Zn2 Zn2 Eu1 102.70(3) 5_656 7_546
Zn1 Zn2 Eu1 171.05(2) 3 7_546
Zn1 Zn2 Eu1 99.52(2) 3_545 7_546
Eu2 Zn2 Eu1 113.850(15) . 7_546
As3 Zn2 Eu1 58.689(15) . 7_556
As2 Zn2 Eu1 119.94(3) 7_546 7_556
As2 Zn2 Eu1 58.683(18) 7_556 7_556
As3 Zn2 Eu1 137.489(17) 5_656 7_556
Zn2 Zn2 Eu1 102.70(3) 5_656 7_556
Zn1 Zn2 Eu1 99.52(2) 3 7_556
Zn1 Zn2 Eu1 171.05(2) 3_545 7_556
Eu2 Zn2 Eu1 113.850(15) . 7_556
Eu1 Zn2 Eu1 75.29(3) 7_546 7_556
As1 As1 Zn1 116.23(4) 5 .
As1 As1 Eu1 135.719(13) 5 7_556
Zn1 As1 Eu1 78.17(2) . 7_556
As1 As1 Eu1 135.719(13) 5 7_546
Zn1 As1 Eu1 78.17(2) . 7_546
Eu1 As1 Eu1 86.79(2) 7_556 7_546
As1 As1 Eu2 69.67(3) 5 7_545
Zn1 As1 Eu2 138.186(12) . 7_545
Eu1 As1 Eu2 128.66(2) 7_556 7_545
Eu1 As1 Eu2 73.08(2) 7_546 7_545
As1 As1 Eu2 69.67(3) 5 7
Zn1 As1 Eu2 138.186(12) . 7
Eu1 As1 Eu2 73.08(2) 7_556 7
Eu1 As1 Eu2 128.66(2) 7_546 7
Eu2 As1 Eu2 83.58(2) 7_545 7
As1 As1 Eu2 65.27(2) 5 3_445
Zn1 As1 Eu2 67.158(18) . 3_445
Eu1 As1 Eu2 145.33(2) 7_556 3_445
Eu1 As1 Eu2 86.30(2) 7_546 3_445
Eu2 As1 Eu2 81.135(19) 7_545 3_445
Eu2 As1 Eu2 134.932(19) 7 3_445
As1 As1 Eu2 65.27(2) 5 3_455
Zn1 As1 Eu2 67.158(18) . 3_455
Eu1 As1 Eu2 86.30(2) 7_556 3_455
Eu1 As1 Eu2 145.33(2) 7_546 3_455
Eu2 As1 Eu2 134.932(19) 7_545 3_455
Eu2 As1 Eu2 81.135(18) 7 3_455
Eu2 As1 Eu2 80.41(3) 3_445 3_455
Zn1 As2 Zn2 76.73(2) 5_556 7_546
Zn1 As2 Zn2 76.729(19) 5_556 7_556
Zn2 As2 Zn2 113.05(4) 7_546 7_556
Zn1 As2 Eu1 129.46(3) 5_556 .
Zn2 As2 Eu1 76.03(2) 7_546 .
Zn2 As2 Eu1 76.03(2) 7_556 .
Zn1 As2 Eu2 70.949(18) 5_556 7_556
Zn2 As2 Eu2 145.17(3) 7_546 7_556
Zn2 As2 Eu2 71.95(2) 7_556 7_556
Eu1 As2 Eu2 135.735(13) . 7_556
Zn1 As2 Eu2 70.949(18) 5_556 7_546
Zn2 As2 Eu2 71.95(2) 7_546 7_546
Zn2 As2 Eu2 145.17(3) 7_556 7_546
Eu1 As2 Eu2 135.735(12) . 7_546
Eu2 As2 Eu2 85.34(2) 7_556 7_546
Zn1 As2 Eu2 156.75(3) 5_556 1_556
Zn2 As2 Eu2 114.135(19) 7_546 1_556
Zn2 As2 Eu2 114.135(19) 7_556 1_556
Eu1 As2 Eu2 73.78(3) . 1_556
Eu2 As2 Eu2 92.29(2) 7_556 1_556
Eu2 As2 Eu2 92.29(2) 7_546 1_556
Zn2 As3 Zn1 111.11(2) . 7_556
Zn2 As3 Zn1 111.11(2) . 7_546
Zn1 As3 Zn1 113.46(4) 7_556 7_546
Zn2 As3 Zn2 70.39(3) . 5_656
Zn1 As3 Zn2 74.397(19) 7_556 5_656
Zn1 As3 Zn2 74.397(19) 7_546 5_656
Zn2 As3 Eu1 156.17(3) . .
Zn1 As3 Eu1 80.66(2) 7_556 .
Zn1 As3 Eu1 80.66(2) 7_546 .
Zn2 As3 Eu1 133.43(3) 5_656 .
Zn2 As3 Eu1 76.43(2) . 7_546
Zn1 As3 Eu1 161.23(2) 7_556 7_546
Zn1 As3 Eu1 77.57(2) 7_546 7_546
Zn2 As3 Eu1 124.165(17) 5_656 7_546
Eu1 As3 Eu1 86.56(2) . 7_546
Zn2 As3 Eu1 76.43(2) . 7_556
Zn1 As3 Eu1 77.57(2) 7_556 7_556
Zn1 As3 Eu1 161.23(2) 7_546 7_556
Zn2 As3 Eu1 124.165(17) 5_656 7_556
Eu1 As3 Eu1 86.56(2) . 7_556
Eu1 As3 Eu1 88.05(2) 7_546 7_556

loop_
_geom_bond_atom_site_label_1
_geom_bond_atom_site_label_2
_geom_bond_distance
_geom_bond_site_symmetry_2
Eu1 As3 3.0468(8) .
Eu1 As3 3.0614(7) 7_546
Eu1 As3 3.0614(7) 7_556
Eu1 As2 3.0664(8) .
Eu1 As1 3.0966(7) 7_556
Eu1 As1 3.0966(7) 7_546
Eu1 Zn2 3.4833(9) 7_546
Eu1 Zn2 3.4833(9) 7_556
Eu1 Zn1 3.5346(10) .
Eu1 Zn1 3.6389(9) 7_556
Eu1 Zn1 3.6389(9) 7_546
Eu1 Eu2 3.7452(12) 1_556
Eu2 As2 3.1390(7) 7_556
Eu2 As2 3.1390(7) 7_546
Eu2 As2 3.1709(9) 1_554
Eu2 As1 3.1924(7) 7_545
Eu2 As1 3.1924(7) 7
Eu2 As1 3.2958(8) 3
Eu2 As1 3.2958(8) 3_545
Eu2 Zn1 3.3318(8) 3
Eu2 Zn1 3.3318(8) 3_545
Eu2 Zn2 3.3762(11) .
Eu2 Eu1 3.7452(12) 1_554
Eu2 Eu2 4.2203(11) 5_655
Zn1 As2 2.5402(11) 5_556
Zn1 As3 2.5446(7) 7_556
Zn1 As3 2.5446(7) 7_546
Zn1 As1 2.6488(10) .
Zn1 Zn2 3.1597(8) 3_445
Zn1 Zn2 3.1597(8) 3_455
Zn1 Eu2 3.3317(8) 3_445
Zn1 Eu2 3.3317(8) 3_455
Zn1 Eu1 3.6390(9) 7_556
Zn1 Eu1 3.6390(9) 7_546
Zn2 As3 2.5284(10) .
Zn2 As2 2.5507(7) 7_546
Zn2 As2 2.5507(7) 7_556
Zn2 As3 2.6788(11) 5_656
Zn2 Zn2 3.0039(14) 5_656
Zn2 Zn1 3.1598(8) 3
Zn2 Zn1 3.1598(8) 3_545
Zn2 Eu1 3.4832(9) 7_546
Zn2 Eu1 3.4832(9) 7_556
As1 As1 2.4883(11) 5
As1 Eu1 3.0966(7) 7_556
As1 Eu1 3.0966(7) 7_546
As1 Eu2 3.1925(7) 7_545
As1 Eu2 3.1925(7) 7
As1 Eu2 3.2958(8) 3_445
As1 Eu2 3.2958(8) 3_455
As2 Zn1 2.5402(11) 5_556
As2 Zn2 2.5506(7) 7_546
As2 Zn2 2.5506(7) 7_556
As2 Eu2 3.1390(7) 7_556
As2 Eu2 3.1390(7) 7_546
As2 Eu2 3.1709(9) 1_556
As3 Zn1 2.5446(7) 7_556
As3 Zn1 2.5446(7) 7_546
As3 Zn2 2.6788(11) 5_656
As3 Eu1 3.0614(7) 7_546
As3 Eu1 3.0614(7) 7_556
